data_4118032
loop_
_publ_author_name
'Shohei Saito'
'Kyohei Matsuo'
'Shigehiro Yamaguchi'

_publ_section_title
;
 Polycyclic \p-Electron System with Boron at Its Center
;
_journal_name_full 'Journal of the American Chemical Society'
_journal_page_first 9130
_journal_page_last 9133
_journal_paper_doi 10.1021/ja3036042
_journal_volume 134
_journal_year 2012
_chemical_formula_moiety 'C48 H33 B O2 S2, C8 H18'
_chemical_formula_sum 'C56 H51 B O2 S2'
_chemical_formula_weight 830.90
_chemical_name_systematic
; 
 ? 
;
_space_group_IT_number 14
_symmetry_cell_setting monoclinic
_symmetry_Int_Tables_number 14
_symmetry_space_group_name_Hall '-P 2yn'
_symmetry_space_group_name_H-M 'P 1 21/n 1'
_atom_sites_solution_hydrogens geom
_atom_sites_solution_primary direct
_atom_sites_solution_secondary difmap
_audit_creation_method SHELXL-97
_cell_angle_alpha 90
_cell_angle_beta 95.0096(7)
_cell_angle_gamma 90
_cell_formula_units_Z 4
_cell_length_a 8.5696(14)
_cell_length_b 13.162(2)
_cell_length_c 38.189(6)
_cell_measurement_reflns_used 8043
_cell_measurement_temperature 123(2)
_cell_measurement_theta_max 29.1292
_cell_measurement_theta_min 2.9308
_cell_volume 4291.0(12)
_computing_structure_refinement 'SHELXL-97 (Sheldrick, 1997)'
_computing_structure_solution 'SHELXS-97 (Sheldrick, 1990)'
_diffrn_ambient_temperature 123(2)
_diffrn_detector_area_resol_mean 28.5714
_diffrn_measured_fraction_theta_full 0.965
_diffrn_measured_fraction_theta_max 0.965
_diffrn_measurement_device_type
;
Saturn70 CCD (4x4 bin mode) with MicroMax-007
;
_diffrn_measurement_method dtprofit.ref
_diffrn_radiation_monochromator VariMax
_diffrn_radiation_source 'fine-focus sealed tube'
_diffrn_radiation_type MoK\a
_diffrn_radiation_wavelength 0.71070
_diffrn_reflns_av_R_equivalents 0.0256
_diffrn_reflns_av_sigmaI/netI 0.0204
_diffrn_reflns_limit_h_max 10
_diffrn_reflns_limit_h_min -10
_diffrn_reflns_limit_k_max 15
_diffrn_reflns_limit_k_min -15
_diffrn_reflns_limit_l_max 45
_diffrn_reflns_limit_l_min -45
_diffrn_reflns_number 36775
_diffrn_reflns_theta_full 25.00
_diffrn_reflns_theta_max 25.00
_diffrn_reflns_theta_min 2.93
_exptl_absorpt_coefficient_mu 0.169
_exptl_absorpt_correction_T_max 1.0000
_exptl_absorpt_correction_T_min 0.8540
_exptl_absorpt_correction_type multi-scan
_exptl_absorpt_process_details 'Jacobson, R. (1998) Private communication'
_exptl_crystal_colour purple
_exptl_crystal_density_diffrn 1.286
_exptl_crystal_description platelet
_exptl_crystal_F_000 1760
_exptl_crystal_size_max 0.30
_exptl_crystal_size_mid 0.10
_exptl_crystal_size_min 0.02
_refine_diff_density_max 0.285
_refine_diff_density_min -0.284
_refine_diff_density_rms 0.040
_refine_ls_extinction_method none
_refine_ls_goodness_of_fit_ref 1.053
_refine_ls_hydrogen_treatment mixed
_refine_ls_matrix_type full
_refine_ls_number_parameters 566
_refine_ls_number_reflns 7299
_refine_ls_number_restraints 0
_refine_ls_restrained_S_all 1.053
_refine_ls_R_factor_all 0.0441
_refine_ls_R_factor_gt 0.0411
_refine_ls_shift/su_max 0.000
_refine_ls_shift/su_mean 0.000
_refine_ls_structure_factor_coef Fsqd
_refine_ls_weighting_details 'calc w=1/[\s^2^(Fo^2^)+(0.0525P)^2^+2.4135P] where P=(Fo^2^+2Fc^2^)/3'
_refine_ls_weighting_scheme calc
_refine_ls_wR_factor_gt 0.1038
_refine_ls_wR_factor_ref 0.1063
_reflns_number_gt 6850
_reflns_number_total 7299
_reflns_threshold_expression >2sigma(I)
_cod_data_source_file ja3036042_si_003.cif
_cod_data_source_block compound_5
_cod_original_cell_volume 4291.1(12)
_cod_database_code 4118032

loop_
_symmetry_equiv_pos_as_xyz
'x, y, z'
'-x+1/2, y+1/2, -z+1/2'
'-x, -y, -z'
'x-1/2, -y-1/2, z-1/2'

loop_
_atom_site_label
_atom_site_type_symbol
_atom_site_fract_x
_atom_site_fract_y
_atom_site_fract_z
_atom_site_U_iso_or_equiv
_atom_site_adp_type
_atom_site_occupancy
_atom_site_symmetry_multiplicity
_atom_site_calc_flag
_atom_site_refinement_flags
B1 B 0.3925(2) 0.63706(13) 0.01695(4) 0.0186(4) Uani 1 1 d .
C1 C 0.39989(18) 0.65297(11) 0.05698(4) 0.0191(3) Uani 1 1 d .
C2 C 0.47907(18) 0.73772(11) 0.07237(4) 0.0202(3) Uani 1 1 d .
C3 C 0.55428(18) 0.81065(12) 0.05123(4) 0.0208(3) Uani 1 1 d .
C4 C 0.6245(2) 0.89424(12) 0.06762(4) 0.0241(3) Uani 1 1 d .
H1 H 0.6736 0.9426 0.0537 0.029 Uiso 1 1 calc R
C5 C 0.6266(2) 0.91105(13) 0.10411(4) 0.0276(4) Uani 1 1 d .
H2 H 0.6750 0.9701 0.1144 0.033 Uiso 1 1 calc R
C6 C 0.5582(2) 0.84150(13) 0.12452(4) 0.0266(4) Uani 1 1 d .
C7 C 0.48272(19) 0.75299(12) 0.10946(4) 0.0220(3) Uani 1 1 d .
C8 C 0.41123(19) 0.68255(12) 0.13013(4) 0.0226(3) Uani 1 1 d .
H3 H 0.4158 0.6923 0.1548 0.027 Uiso 1 1 calc R
C9 C 0.33301(19) 0.59794(12) 0.11519(4) 0.0208(3) Uani 1 1 d .
C10 C 0.2612(2) 0.52468(12) 0.13626(4) 0.0238(3) Uani 1 1 d .
C11 C 0.1874(2) 0.44143(12) 0.12154(4) 0.0270(4) Uani 1 1 d .
H4 H 0.1424 0.3925 0.1359 0.032 Uiso 1 1 calc R
C12 C 0.1784(2) 0.42857(12) 0.08470(4) 0.0252(4) Uani 1 1 d .
H5 H 0.1254 0.3707 0.0747 0.030 Uiso 1 1 calc R
C13 C 0.24346(18) 0.49652(12) 0.06269(4) 0.0208(3) Uani 1 1 d .
C14 C 0.32571(18) 0.58325(11) 0.07806(4) 0.0188(3) Uani 1 1 d .
S1 S 0.63038(5) 0.88005(3) -0.014347(10) 0.02372(12) Uani 1 1 d .
C15 C 0.54835(18) 0.79473(12) 0.01343(4) 0.0203(3) Uani 1 1 d .
C16 C 0.47418(18) 0.71426(12) -0.00444(4) 0.0199(3) Uani 1 1 d .
C17 C 0.48018(18) 0.72038(12) -0.04204(4) 0.0209(3) Uani 1 1 d .
C18 C 0.41293(19) 0.65611(12) -0.06970(4) 0.0228(3) Uani 1 1 d .
C19 C 0.4312(2) 0.69118(15) -0.10370(5) 0.0364(4) Uani 1 1 d .
C20 C 0.5165(2) 0.77722(15) -0.11148(5) 0.0396(5) Uani 1 1 d .
H7 H 0.5265 0.7946 -0.1353 0.047 Uiso 1 1 calc R
C21 C 0.5863(2) 0.83717(14) -0.08522(4) 0.0306(4) Uani 1 1 d .
H8 H 0.6468 0.8951 -0.0902 0.037 Uiso 1 1 calc R
C22 C 0.56384(19) 0.80859(12) -0.05094(4) 0.0232(3) Uani 1 1 d .
S2 S 0.13241(5) 0.38322(3) 0.003924(10) 0.02277(11) Uani 1 1 d .
C23 C 0.23347(18) 0.48338(11) 0.02472(4) 0.0204(3) Uani 1 1 d .
C24 C 0.30076(18) 0.54745(12) 0.00159(4) 0.0201(3) Uani 1 1 d .
C25 C 0.27292(18) 0.51538(11) -0.03459(4) 0.0202(3) Uani 1 1 d .
C26 C 0.32332(18) 0.55868(12) -0.06612(4) 0.0213(3) Uani 1 1 d .
C27 C 0.2836(2) 0.50190(13) -0.09672(4) 0.0290(4) Uani 1 1 d .
C28 C 0.1955(2) 0.41313(13) -0.09782(4) 0.0318(4) Uani 1 1 d .
H10 H 0.1726 0.3793 -0.1196 0.038 Uiso 1 1 calc R
C29 C 0.1412(2) 0.37347(12) -0.06807(4) 0.0265(4) Uani 1 1 d .
H11 H 0.0784 0.3139 -0.0687 0.032 Uiso 1 1 calc R
C30 C 0.18254(19) 0.42484(12) -0.03680(4) 0.0222(3) Uani 1 1 d .
O1 O 0.55241(17) 0.84855(9) 0.16026(3) 0.0376(3) Uani 1 1 d .
C31 C 0.6177(2) 0.93249(13) 0.17859(4) 0.0293(4) Uani 1 1 d .
C32 C 0.7757(2) 0.92937(14) 0.19042(4) 0.0328(4) Uani 1 1 d .
C33 C 0.8325(2) 1.00904(15) 0.21205(5) 0.0362(4) Uani 1 1 d .
H12 H 0.9397 1.0091 0.2208 0.043 Uiso 1 1 calc R
C34 C 0.7368(2) 1.08798(14) 0.22108(5) 0.0373(5) Uani 1 1 d .
C35 C 0.5813(2) 1.08779(14) 0.20835(5) 0.0365(4) Uani 1 1 d .
H13 H 0.5158 1.1421 0.2144 0.044 Uiso 1 1 calc R
C36 C 0.5175(2) 1.01005(14) 0.18685(5) 0.0324(4) Uani 1 1 d .
C37 C 0.8796(3) 0.84504(17) 0.17986(6) 0.0485(5) Uani 1 1 d .
H14 H 0.8350 0.7795 0.1860 0.073 Uiso 1 1 calc R
H15 H 0.9841 0.8527 0.1922 0.073 Uiso 1 1 calc R
H16 H 0.8876 0.8478 0.1544 0.073 Uiso 1 1 calc R
C38 C 0.8031(3) 1.17403(18) 0.24409(6) 0.0565(6) Uani 1 1 d .
H17 H 0.8623 1.1460 0.2650 0.085 Uiso 1 1 calc R
H18 H 0.7173 1.2163 0.2513 0.085 Uiso 1 1 calc R
H19 H 0.8728 1.2155 0.2309 0.085 Uiso 1 1 calc R
C39 C 0.3472(3) 1.00996(18) 0.17387(6) 0.0480(5) Uani 1 1 d .
H20 H 0.3366 1.0036 0.1482 0.072 Uiso 1 1 calc R
H21 H 0.2989 1.0736 0.1807 0.072 Uiso 1 1 calc R
H22 H 0.2949 0.9525 0.1843 0.072 Uiso 1 1 calc R
O2 O 0.27272(16) 0.54728(9) 0.17167(3) 0.0308(3) Uani 1 1 d .
C40 C 0.2493(2) 0.46966(12) 0.19583(4) 0.0255(4) Uani 1 1 d .
C41 C 0.3777(2) 0.41147(14) 0.20807(4) 0.0300(4) Uani 1 1 d .
C42 C 0.3559(2) 0.34060(14) 0.23422(4) 0.0323(4) Uani 1 1 d .
H23 H 0.4416 0.2993 0.2429 0.039 Uiso 1 1 calc R
C43 C 0.2122(2) 0.32847(13) 0.24803(4) 0.0316(4) Uani 1 1 d .
C44 C 0.0879(2) 0.38951(13) 0.23513(4) 0.0296(4) Uani 1 1 d .
H24 H -0.0105 0.3823 0.2446 0.036 Uiso 1 1 calc R
C45 C 0.1032(2) 0.46101(13) 0.20869(4) 0.0274(4) Uani 1 1 d .
C46 C 0.5358(2) 0.42581(19) 0.19444(5) 0.0464(5) Uani 1 1 d .
H25 H 0.5268 0.4161 0.1689 0.070 Uiso 1 1 calc R
H26 H 0.6095 0.3761 0.2055 0.070 Uiso 1 1 calc R
H27 H 0.5739 0.4946 0.2000 0.070 Uiso 1 1 calc R
C47 C 0.1938(3) 0.25100(16) 0.27660(5) 0.0447(5) Uani 1 1 d .
H28 H 0.0942 0.2624 0.2868 0.067 Uiso 1 1 calc R
H29 H 0.2805 0.2579 0.2950 0.067 Uiso 1 1 calc R
H30 H 0.1948 0.1825 0.2666 0.067 Uiso 1 1 calc R
C48 C -0.0314(2) 0.52669(16) 0.19485(5) 0.0406(5) Uani 1 1 d .
H31 H 0.0033 0.5975 0.1940 0.061 Uiso 1 1 calc R
H32 H -0.1163 0.5212 0.2104 0.061 Uiso 1 1 calc R
H33 H -0.0692 0.5042 0.1711 0.061 Uiso 1 1 calc R
C49 C 0.1011(2) 0.87379(14) 0.08927(5) 0.0349(4) Uani 1 1 d .
H34 H -0.0136 0.8741 0.0877 0.052 Uiso 1 1 calc R
H35 H 0.1419 0.9182 0.1085 0.052 Uiso 1 1 calc R
H36 H 0.1394 0.8044 0.0937 0.052 Uiso 1 1 calc R
C50 C 0.1565(2) 0.91217(13) 0.05485(5) 0.0289(4) Uani 1 1 d .
H37 H 0.2725 0.9116 0.0566 0.035 Uiso 1 1 calc R
H38 H 0.1217 0.9833 0.0511 0.035 Uiso 1 1 calc R
C51 C 0.0945(2) 0.84823(13) 0.02328(5) 0.0273(4) Uani 1 1 d .
H39 H 0.1321 0.7776 0.0269 0.033 Uiso 1 1 calc R
H40 H -0.0214 0.8469 0.0222 0.033 Uiso 1 1 calc R
C52 C 0.1429(2) 0.88605(12) -0.01179(5) 0.0273(4) Uani 1 1 d .
H41 H 0.2587 0.8857 -0.0111 0.033 Uiso 1 1 calc R
H42 H 0.1072 0.9571 -0.0153 0.033 Uiso 1 1 calc R
C53 C 0.0763(2) 0.82210(12) -0.04281(4) 0.0269(4) Uani 1 1 d .
H43 H 0.1159 0.7518 -0.0396 0.032 Uiso 1 1 calc R
H44 H -0.0391 0.8197 -0.0426 0.032 Uiso 1 1 calc R
C54 C 0.1160(2) 0.86028(13) -0.07858(5) 0.0293(4) Uani 1 1 d .
H45 H 0.0802 0.9315 -0.0816 0.035 Uiso 1 1 calc R
H46 H 0.2312 0.8596 -0.0793 0.035 Uiso 1 1 calc R
C55 C 0.0416(2) 0.79698(15) -0.10890(5) 0.0357(4) Uani 1 1 d .
H47 H -0.0730 0.7944 -0.1073 0.043 Uiso 1 1 calc R
H48 H 0.0821 0.7266 -0.1066 0.043 Uiso 1 1 calc R
C56 C 0.0732(3) 0.83808(19) -0.14487(6) 0.0518(6) Uani 1 1 d .
H49 H 0.0319 0.9073 -0.1475 0.078 Uiso 1 1 calc R
H50 H 0.0217 0.7946 -0.1632 0.078 Uiso 1 1 calc R
H51 H 0.1863 0.8388 -0.1470 0.078 Uiso 1 1 calc R
H9 H 0.320(2) 0.5247(15) -0.1188(6) 0.037(5) Uiso 1 1 d .
H6 H 0.380(3) 0.6543(17) -0.1236(6) 0.048(6) Uiso 1 1 d .

loop_
_atom_site_aniso_label
_atom_site_aniso_U_11
_atom_site_aniso_U_22
_atom_site_aniso_U_33
_atom_site_aniso_U_23
_atom_site_aniso_U_13
_atom_site_aniso_U_12
B1 0.0176(9) 0.0199(8) 0.0185(9) 0.0000(7) 0.0027(7) 0.0027(7)
C1 0.0192(8) 0.0189(7) 0.0194(8) 0.0005(6) 0.0033(6) 0.0014(6)
C2 0.0216(8) 0.0209(8) 0.0180(8) 0.0017(6) 0.0023(6) 0.0006(6)
C3 0.0218(8) 0.0217(8) 0.0189(8) 0.0018(6) 0.0022(6) 0.0004(6)
C4 0.0273(9) 0.0239(8) 0.0214(8) 0.0031(6) 0.0031(7) -0.0054(7)
C5 0.0346(10) 0.0256(8) 0.0224(8) -0.0023(7) 0.0022(7) -0.0100(7)
C6 0.0360(10) 0.0267(8) 0.0173(8) -0.0020(6) 0.0037(7) -0.0055(7)
C7 0.0263(9) 0.0215(8) 0.0186(8) -0.0006(6) 0.0036(6) -0.0024(6)
C8 0.0296(9) 0.0226(8) 0.0159(7) -0.0010(6) 0.0042(6) -0.0012(6)
C9 0.0237(8) 0.0208(8) 0.0182(8) 0.0002(6) 0.0039(6) 0.0001(6)
C10 0.0318(9) 0.0247(8) 0.0157(8) -0.0005(6) 0.0063(6) -0.0021(7)
C11 0.0372(10) 0.0240(8) 0.0208(8) 0.0011(6) 0.0089(7) -0.0091(7)
C12 0.0314(9) 0.0223(8) 0.0222(8) -0.0023(6) 0.0045(7) -0.0063(7)
C13 0.0220(8) 0.0214(8) 0.0193(8) -0.0010(6) 0.0041(6) -0.0008(6)
C14 0.0201(8) 0.0196(7) 0.0170(7) -0.0007(6) 0.0031(6) 0.0013(6)
S1 0.0279(2) 0.0255(2) 0.0182(2) 0.00273(15) 0.00444(16) -0.00691(16)
C15 0.0196(8) 0.0224(8) 0.0193(8) 0.0037(6) 0.0038(6) -0.0003(6)
C16 0.0188(8) 0.0227(8) 0.0185(8) 0.0011(6) 0.0023(6) 0.0023(6)
C17 0.0193(8) 0.0245(8) 0.0192(8) 0.0016(6) 0.0040(6) 0.0024(6)
C18 0.0248(9) 0.0256(8) 0.0184(8) 0.0003(6) 0.0049(6) 0.0014(6)
C19 0.0531(12) 0.0383(10) 0.0183(9) -0.0029(7) 0.0065(8) -0.0128(9)
C20 0.0579(13) 0.0439(11) 0.0183(9) 0.0032(8) 0.0111(8) -0.0156(9)
C21 0.0351(10) 0.0343(10) 0.0235(9) 0.0041(7) 0.0090(7) -0.0085(8)
C22 0.0233(8) 0.0264(8) 0.0202(8) 0.0006(6) 0.0034(6) -0.0012(6)
S2 0.0280(2) 0.0221(2) 0.0183(2) -0.00195(14) 0.00265(16) -0.00602(15)
C23 0.0212(8) 0.0203(8) 0.0198(8) -0.0023(6) 0.0023(6) -0.0004(6)
C24 0.0204(8) 0.0227(8) 0.0176(8) -0.0002(6) 0.0042(6) 0.0014(6)
C25 0.0200(8) 0.0215(8) 0.0189(8) -0.0011(6) 0.0011(6) 0.0026(6)
C26 0.0215(8) 0.0249(8) 0.0175(8) -0.0006(6) 0.0015(6) 0.0028(6)
C27 0.0398(10) 0.0310(9) 0.0162(8) 0.0007(7) 0.0018(7) -0.0011(7)
C28 0.0453(11) 0.0306(9) 0.0185(8) -0.0049(7) -0.0030(7) -0.0029(8)
C29 0.0327(10) 0.0234(8) 0.0225(8) -0.0027(6) -0.0022(7) -0.0030(7)
C30 0.0241(8) 0.0238(8) 0.0187(8) 0.0006(6) 0.0018(6) 0.0012(6)
O1 0.0637(9) 0.0328(7) 0.0169(6) -0.0059(5) 0.0076(6) -0.0242(6)
C31 0.0453(11) 0.0264(9) 0.0164(8) -0.0017(6) 0.0046(7) -0.0144(8)
C32 0.0436(11) 0.0341(10) 0.0213(9) 0.0040(7) 0.0057(8) -0.0045(8)
C33 0.0379(11) 0.0470(11) 0.0228(9) 0.0041(8) -0.0023(8) -0.0135(9)
C34 0.0539(13) 0.0331(10) 0.0247(9) -0.0028(7) 0.0029(8) -0.0157(9)
C35 0.0509(12) 0.0306(10) 0.0284(9) -0.0039(7) 0.0056(8) -0.0043(8)
C36 0.0412(11) 0.0336(10) 0.0225(9) 0.0009(7) 0.0034(7) -0.0088(8)
C37 0.0602(14) 0.0509(13) 0.0352(11) 0.0036(9) 0.0086(10) 0.0089(11)
C38 0.0770(17) 0.0490(13) 0.0424(12) -0.0144(10) -0.0007(11) -0.0239(12)
C39 0.0450(12) 0.0575(13) 0.0404(12) 0.0020(10) -0.0015(9) -0.0074(10)
O2 0.0534(8) 0.0253(6) 0.0148(6) -0.0008(4) 0.0095(5) -0.0137(5)
C40 0.0400(10) 0.0223(8) 0.0146(7) -0.0010(6) 0.0051(7) -0.0092(7)
C41 0.0350(10) 0.0359(9) 0.0199(8) -0.0056(7) 0.0074(7) -0.0052(8)
C42 0.0397(11) 0.0341(10) 0.0229(9) -0.0003(7) 0.0014(7) 0.0038(8)
C43 0.0417(11) 0.0311(9) 0.0220(9) 0.0030(7) 0.0029(7) -0.0070(8)
C44 0.0325(10) 0.0354(10) 0.0216(8) 0.0016(7) 0.0059(7) -0.0096(7)
C45 0.0354(10) 0.0278(9) 0.0192(8) 0.0012(6) 0.0032(7) -0.0055(7)
C46 0.0396(12) 0.0672(14) 0.0341(11) -0.0046(10) 0.0131(9) -0.0044(10)
C47 0.0536(13) 0.0462(12) 0.0340(11) 0.0163(9) 0.0022(9) -0.0061(10)
C48 0.0411(11) 0.0481(12) 0.0326(10) 0.0091(9) 0.0034(8) 0.0024(9)
C49 0.0365(11) 0.0362(10) 0.0311(10) -0.0009(8) -0.0027(8) -0.0028(8)
C50 0.0246(9) 0.0269(9) 0.0347(10) 0.0007(7) -0.0001(7) 0.0009(7)
C51 0.0247(9) 0.0235(8) 0.0334(10) -0.0003(7) 0.0011(7) 0.0008(7)
C52 0.0240(9) 0.0238(8) 0.0342(10) 0.0020(7) 0.0025(7) 0.0010(7)
C53 0.0262(9) 0.0233(8) 0.0316(9) 0.0021(7) 0.0053(7) -0.0010(7)
C54 0.0297(9) 0.0240(8) 0.0348(10) 0.0042(7) 0.0071(7) -0.0012(7)
C55 0.0369(11) 0.0387(10) 0.0320(10) 0.0041(8) 0.0062(8) -0.0057(8)
C56 0.0578(14) 0.0628(14) 0.0349(11) 0.0070(10) 0.0055(10) -0.0134(11)

loop_
_atom_type_symbol
_atom_type_description
_atom_type_scat_dispersion_real
_atom_type_scat_dispersion_imag
_atom_type_scat_source
C C 0.0033 0.0016 'International Tables Vol C Tables 4.2.6.8 and 6.1.1.4'
H H 0.0000 0.0000 'International Tables Vol C Tables 4.2.6.8 and 6.1.1.4'
B B 0.0013 0.0007 'International Tables Vol C Tables 4.2.6.8 and 6.1.1.4'
O O 0.0106 0.0060 'International Tables Vol C Tables 4.2.6.8 and 6.1.1.4'
S S 0.1246 0.1234 'International Tables Vol C Tables 4.2.6.8 and 6.1.1.4'

loop_
_geom_angle_atom_site_label_1
_geom_angle_atom_site_label_2
_geom_angle_atom_site_label_3
_geom_angle
C24 B1 C16 124.44(14)
C24 B1 C1 117.88(14)
C16 B1 C1 117.66(14)
C2 C1 C14 120.18(14)
C2 C1 B1 119.96(14)
C14 C1 B1 119.86(14)
C1 C2 C7 119.60(14)
C1 C2 C3 121.08(14)
C7 C2 C3 119.31(14)
C4 C3 C2 118.41(14)
C4 C3 C15 122.80(14)
C2 C3 C15 118.75(14)
C3 C4 C5 122.81(15)
C3 C4 H1 118.6
C5 C4 H1 118.6
C6 C5 C4 119.31(15)
C6 C5 H2 120.3
C4 C5 H2 120.3
C5 C6 O1 125.17(15)
C5 C6 C7 121.19(15)
O1 C6 C7 113.64(14)
C8 C7 C2 119.70(14)
C8 C7 C6 121.35(15)
C2 C7 C6 118.94(14)
C7 C8 C9 121.22(15)
C7 C8 H3 119.4
C9 C8 H3 119.4
C8 C9 C14 119.48(14)
C8 C9 C10 121.55(14)
C14 C9 C10 118.97(14)
C11 C10 O2 124.68(14)
C11 C10 C9 121.18(14)
O2 C10 C9 114.14(13)
C10 C11 C12 119.38(15)
C10 C11 H4 120.3
C12 C11 H4 120.3
C13 C12 C11 122.68(15)
C13 C12 H5 118.7
C11 C12 H5 118.7
C12 C13 C14 118.41(14)
C12 C13 C23 122.61(14)
C14 C13 C23 118.98(14)
C1 C14 C9 119.79(14)
C1 C14 C13 120.87(14)
C9 C14 C13 119.34(14)
C15 S1 C22 91.10(8)
C16 C15 C3 125.04(14)
C16 C15 S1 112.77(12)
C3 C15 S1 122.16(12)
C15 C16 C17 113.14(14)
C15 C16 B1 117.50(14)
C17 C16 B1 129.26(14)
C22 C17 C18 118.96(14)
C22 C17 C16 110.24(14)
C18 C17 C16 130.75(14)
C19 C18 C17 114.73(15)
C19 C18 C26 117.65(15)
C17 C18 C26 127.60(14)
C20 C19 C18 124.68(17)
C20 C19 H6 116.6(13)
C18 C19 H6 118.7(13)
C21 C20 C19 121.00(16)
C21 C20 H7 119.5
C19 C20 H7 119.5
C20 C21 C22 116.42(16)
C20 C21 H8 121.8
C22 C21 H8 121.8
C21 C22 C17 124.05(15)
C21 C22 S1 123.17(13)
C17 C22 S1 112.75(12)
C23 S2 C30 91.02(8)
C24 C23 C13 124.91(14)
C24 C23 S2 113.01(12)
C13 C23 S2 122.07(12)
C23 C24 C25 112.93(14)
C23 C24 B1 117.45(14)
C25 C24 B1 129.61(14)
C30 C25 C26 119.14(14)
C30 C25 C24 110.22(14)
C26 C25 C24 130.62(14)
C27 C26 C25 114.76(15)
C27 C26 C18 117.78(14)
C25 C26 C18 127.46(14)
C28 C27 C26 124.36(16)
C28 C27 H9 116.6(12)
C26 C27 H9 119.1(12)
C29 C28 C27 121.26(16)
C29 C28 H10 119.4
C27 C28 H10 119.4
C28 C29 C30 116.59(15)
C28 C29 H11 121.7
C30 C29 H11 121.7
C29 C30 C25 123.77(15)
C29 C30 S2 123.41(13)
C25 C30 S2 112.80(11)
C6 O1 C31 120.21(13)
C36 C31 C32 123.53(16)
C36 C31 O1 117.79(17)
C32 C31 O1 118.38(16)
C31 C32 C33 116.70(17)
C31 C32 C37 121.25(17)
C33 C32 C37 122.04(19)
C34 C33 C32 121.82(18)
C34 C33 H12 119.1
C32 C33 H12 119.1
C35 C34 C33 119.07(17)
C35 C34 C38 120.6(2)
C33 C34 C38 120.3(2)
C34 C35 C36 121.79(19)
C34 C35 H13 119.1
C36 C35 H13 119.1
C31 C36 C35 117.07(18)
C31 C36 C39 121.86(17)
C35 C36 C39 121.05(18)
C32 C37 H14 109.5
C32 C37 H15 109.5
H14 C37 H15 109.5
C32 C37 H16 109.5
H14 C37 H16 109.5
H15 C37 H16 109.5
C34 C38 H17 109.5
C34 C38 H18 109.5
H17 C38 H18 109.5
C34 C38 H19 109.5
H17 C38 H19 109.5
H18 C38 H19 109.5
C36 C39 H20 109.5
C36 C39 H21 109.5
H20 C39 H21 109.5
C36 C39 H22 109.5
H20 C39 H22 109.5
H21 C39 H22 109.5
C10 O2 C40 119.05(12)
C41 C40 C45 123.25(15)
C41 C40 O2 117.96(15)
C45 C40 O2 118.51(16)
C40 C41 C42 117.35(16)
C40 C41 C46 121.69(17)
C42 C41 C46 120.94(18)
C43 C42 C41 121.91(17)
C43 C42 H23 119.0
C41 C42 H23 119.0
C44 C43 C42 118.44(16)
C44 C43 C47 121.36(17)
C42 C43 C47 120.20(18)
C43 C44 C45 121.89(17)
C43 C44 H24 119.1
C45 C44 H24 119.1
C40 C45 C44 117.16(16)
C40 C45 C48 121.16(15)
C44 C45 C48 121.68(17)
C41 C46 H25 109.5
C41 C46 H26 109.5
H25 C46 H26 109.5
C41 C46 H27 109.5
H25 C46 H27 109.5
H26 C46 H27 109.5
C43 C47 H28 109.5
C43 C47 H29 109.5
H28 C47 H29 109.5
C43 C47 H30 109.5
H28 C47 H30 109.5
H29 C47 H30 109.5
C45 C48 H31 109.5
C45 C48 H32 109.5
H31 C48 H32 109.5
C45 C48 H33 109.5
H31 C48 H33 109.5
H32 C48 H33 109.5
C50 C49 H34 109.5
C50 C49 H35 109.5
H34 C49 H35 109.5
C50 C49 H36 109.5
H34 C49 H36 109.5
H35 C49 H36 109.5
C49 C50 C51 112.66(14)
C49 C50 H37 109.1
C51 C50 H37 109.1
C49 C50 H38 109.1
C51 C50 H38 109.1
H37 C50 H38 107.8
C52 C51 C50 114.32(14)
C52 C51 H39 108.7
C50 C51 H39 108.7
C52 C51 H40 108.7
C50 C51 H40 108.7
H39 C51 H40 107.6
C51 C52 C53 113.04(14)
C51 C52 H41 109.0
C53 C52 H41 109.0
C51 C52 H42 109.0
C53 C52 H42 109.0
H41 C52 H42 107.8
C54 C53 C52 114.67(14)
C54 C53 H43 108.6
C52 C53 H43 108.6
C54 C53 H44 108.6
C52 C53 H44 108.6
H43 C53 H44 107.6
C55 C54 C53 112.99(14)
C55 C54 H45 109.0
C53 C54 H45 109.0
C55 C54 H46 109.0
C53 C54 H46 109.0
H45 C54 H46 107.8
C54 C55 C56 113.36(16)
C54 C55 H47 108.9
C56 C55 H47 108.9
C54 C55 H48 108.9
C56 C55 H48 108.9
H47 C55 H48 107.7
C55 C56 H49 109.5
C55 C56 H50 109.5
H49 C56 H50 109.5
C55 C56 H51 109.5
H49 C56 H51 109.5
H50 C56 H51 109.5

loop_
_geom_bond_atom_site_label_1
_geom_bond_atom_site_label_2
_geom_bond_distance
B1 C24 1.508(2)
B1 C16 1.513(2)
B1 C1 1.539(2)
C1 C2 1.407(2)
C1 C14 1.409(2)
C2 C7 1.428(2)
C2 C3 1.442(2)
C3 C4 1.378(2)
C3 C15 1.455(2)
C4 C5 1.409(2)
C4 H1 0.9500
C5 C6 1.367(2)
C5 H2 0.9500
C6 O1 1.373(2)
C6 C7 1.429(2)
C7 C8 1.394(2)
C8 C9 1.396(2)
C8 H3 0.9500
C9 C14 1.427(2)
C9 C10 1.429(2)
C10 C11 1.362(2)
C10 O2 1.3795(19)
C11 C12 1.412(2)
C11 H4 0.9500
C12 C13 1.378(2)
C12 H5 0.9500
C13 C14 1.439(2)
C13 C23 1.455(2)
S1 C15 1.7351(15)
S1 C22 1.7387(16)
C15 C16 1.384(2)
C16 C17 1.443(2)
C17 C22 1.421(2)
C17 C18 1.434(2)
C18 C19 1.400(2)
C18 C26 1.507(2)
C19 C20 1.394(3)
C19 H6 0.97(2)
C20 C21 1.371(3)
C20 H7 0.9500
C21 C22 1.392(2)
C21 H8 0.9500
S2 C23 1.7317(15)
S2 C30 1.7379(16)
C23 C24 1.383(2)
C24 C25 1.445(2)
C25 C30 1.420(2)
C25 C26 1.432(2)
C26 C27 1.403(2)
C27 C28 1.390(3)
C27 H9 0.97(2)
C28 C29 1.368(2)
C28 H10 0.9500
C29 C30 1.391(2)
C29 H11 0.9500
O1 C31 1.398(2)
C31 C36 1.388(3)
C31 C32 1.390(3)
C32 C33 1.396(3)
C32 C37 1.500(3)
C33 C34 1.386(3)
C33 H12 0.9500
C34 C35 1.378(3)
C34 C38 1.514(3)
C35 C36 1.394(3)
C35 H13 0.9500
C36 C39 1.500(3)
C37 H14 0.9800
C37 H15 0.9800
C37 H16 0.9800
C38 H17 0.9800
C38 H18 0.9800
C38 H19 0.9800
C39 H20 0.9800
C39 H21 0.9800
C39 H22 0.9800
O2 C40 1.4027(19)
C40 C41 1.388(3)
C40 C45 1.389(2)
C41 C42 1.391(3)
C41 C46 1.504(3)
C42 C43 1.390(3)
C42 H23 0.9500
C43 C44 1.390(3)
C43 C47 1.512(2)
C44 C45 1.395(2)
C44 H24 0.9500
C45 C48 1.501(3)
C46 H25 0.9800
C46 H26 0.9800
C46 H27 0.9800
C47 H28 0.9800
C47 H29 0.9800
C47 H30 0.9800
C48 H31 0.9800
C48 H32 0.9800
C48 H33 0.9800
C49 C50 1.522(3)
C49 H34 0.9800
C49 H35 0.9800
C49 H36 0.9800
C50 C51 1.527(2)
C50 H37 0.9900
C50 H38 0.9900
C51 C52 1.520(2)
C51 H39 0.9900
C51 H40 0.9900
C52 C53 1.523(2)
C52 H41 0.9900
C52 H42 0.9900
C53 C54 1.522(2)
C53 H43 0.9900
C53 H44 0.9900
C54 C55 1.521(3)
C54 H45 0.9900
C54 H46 0.9900
C55 C56 1.522(3)
C55 H47 0.9900
C55 H48 0.9900
C56 H49 0.9800
C56 H50 0.9800
C56 H51 0.9800

loop_
_geom_torsion_atom_site_label_1
_geom_torsion_atom_site_label_2
_geom_torsion_atom_site_label_3
_geom_torsion_atom_site_label_4
_geom_torsion
C24 B1 C1 C2 -177.56(14)
C16 B1 C1 C2 0.7(2)
C24 B1 C1 C14 1.7(2)
C16 B1 C1 C14 179.98(14)
C14 C1 C2 C7 -0.5(2)
B1 C1 C2 C7 178.78(14)
C14 C1 C2 C3 -179.29(14)
B1 C1 C2 C3 0.0(2)
C1 C2 C3 C4 177.41(15)
C7 C2 C3 C4 -1.4(2)
C1 C2 C3 C15 -0.6(2)
C7 C2 C3 C15 -179.39(14)
C2 C3 C4 C5 0.3(2)
C15 C3 C4 C5 178.25(16)
C3 C4 C5 C6 0.8(3)
C4 C5 C6 O1 179.82(17)
C4 C5 C6 C7 -0.9(3)
C1 C2 C7 C8 1.6(2)
C3 C2 C7 C8 -179.58(15)
C1 C2 C7 C6 -177.53(15)
C3 C2 C7 C6 1.3(2)
C5 C6 C7 C8 -179.22(17)
O1 C6 C7 C8 0.1(2)
C5 C6 C7 C2 -0.1(3)
O1 C6 C7 C2 179.20(15)
C2 C7 C8 C9 -1.3(2)
C6 C7 C8 C9 177.81(16)
C7 C8 C9 C14 -0.1(2)
C7 C8 C9 C10 179.15(15)
C8 C9 C10 C11 -178.87(16)
C14 C9 C10 C11 0.4(2)
C8 C9 C10 O2 1.9(2)
C14 C9 C10 O2 -178.85(14)
O2 C10 C11 C12 177.64(16)
C9 C10 C11 C12 -1.5(3)
C10 C11 C12 C13 0.9(3)
C11 C12 C13 C14 0.9(3)
C11 C12 C13 C23 -179.71(16)
C2 C1 C14 C9 -0.9(2)
B1 C1 C14 C9 179.82(14)
C2 C1 C14 C13 179.63(14)
B1 C1 C14 C13 0.4(2)
C8 C9 C14 C1 1.2(2)
C10 C9 C14 C1 -178.06(14)
C8 C9 C14 C13 -179.31(14)
C10 C9 C14 C13 1.4(2)
C12 C13 C14 C1 177.43(15)
C23 C13 C14 C1 -2.0(2)
C12 C13 C14 C9 -2.0(2)
C23 C13 C14 C9 178.58(14)
C4 C3 C15 C16 -177.39(16)
C2 C3 C15 C16 0.5(2)
C4 C3 C15 S1 0.2(2)
C2 C3 C15 S1 178.12(11)
C22 S1 C15 C16 0.52(13)
C22 S1 C15 C3 -177.36(13)
C3 C15 C16 C17 177.03(14)
S1 C15 C16 C17 -0.77(17)
C3 C15 C16 B1 0.2(2)
S1 C15 C16 B1 -177.61(11)
C24 B1 C16 C15 177.37(15)
C1 B1 C16 C15 -0.8(2)
C24 B1 C16 C17 1.1(3)
C1 B1 C16 C17 -177.03(14)
C15 C16 C17 C22 0.66(19)
B1 C16 C17 C22 177.03(15)
C15 C16 C17 C18 -176.86(16)
B1 C16 C17 C18 -0.5(3)
C22 C17 C18 C19 -3.1(2)
C16 C17 C18 C19 174.28(17)
C22 C17 C18 C26 178.63(15)
C16 C17 C18 C26 -4.0(3)
C17 C18 C19 C20 4.5(3)
C26 C18 C19 C20 -177.02(19)
C18 C19 C20 C21 -2.3(3)
C19 C20 C21 C22 -1.5(3)
C20 C21 C22 C17 2.8(3)
C20 C21 C22 S1 -175.04(15)
C18 C17 C22 C21 -0.4(2)
C16 C17 C22 C21 -178.27(16)
C18 C17 C22 S1 177.59(12)
C16 C17 C22 S1 -0.26(17)
C15 S1 C22 C21 177.89(15)
C15 S1 C22 C17 -0.14(13)
C12 C13 C23 C24 -177.85(16)
C14 C13 C23 C24 1.5(2)
C12 C13 C23 S2 2.4(2)
C14 C13 C23 S2 -178.22(11)
C30 S2 C23 C24 1.06(13)
C30 S2 C23 C13 -179.17(14)
C13 C23 C24 C25 179.52(14)
S2 C23 C24 C25 -0.72(17)
C13 C23 C24 B1 0.6(2)
S2 C23 C24 B1 -179.66(11)
C16 B1 C24 C23 179.72(15)
C1 B1 C24 C23 -2.1(2)
C16 B1 C24 C25 1.0(3)
C1 B1 C24 C25 179.15(15)
C23 C24 C25 C30 -0.14(19)
B1 C24 C25 C30 178.63(15)
C23 C24 C25 C26 -178.88(15)
B1 C24 C25 C26 -0.1(3)
C30 C25 C26 C27 -3.4(2)
C24 C25 C26 C27 175.25(16)
C30 C25 C26 C18 176.94(15)
C24 C25 C26 C18 -4.4(3)
C19 C18 C26 C27 9.0(2)
C17 C18 C26 C27 -172.74(16)
C19 C18 C26 C25 -171.35(17)
C17 C18 C26 C25 6.9(3)
C25 C26 C27 C28 3.3(3)
C18 C26 C27 C28 -177.02(17)
C26 C27 C28 C29 -0.7(3)
C27 C28 C29 C30 -1.8(3)
C28 C29 C30 C25 1.5(3)
C28 C29 C30 S2 -177.00(13)
C26 C25 C30 C29 1.2(2)
C24 C25 C30 C29 -177.74(15)
C26 C25 C30 S2 179.84(12)
C24 C25 C30 S2 0.94(17)
C23 S2 C30 C29 177.54(15)
C23 S2 C30 C25 -1.14(13)
C5 C6 O1 C31 1.0(3)
C7 C6 O1 C31 -178.31(16)
C6 O1 C31 C36 98.86(19)
C6 O1 C31 C32 -87.2(2)
C36 C31 C32 C33 0.8(3)
O1 C31 C32 C33 -172.76(15)
C36 C31 C32 C37 -178.33(17)
O1 C31 C32 C37 8.1(2)
C31 C32 C33 C34 -0.6(3)
C37 C32 C33 C34 178.50(18)
C32 C33 C34 C35 0.0(3)
C32 C33 C34 C38 -178.93(18)
C33 C34 C35 C36 0.4(3)
C38 C34 C35 C36 179.38(18)
C32 C31 C36 C35 -0.4(3)
O1 C31 C36 C35 173.21(15)
C32 C31 C36 C39 -179.29(17)
O1 C31 C36 C39 -5.7(2)
C34 C35 C36 C31 -0.3(3)
C34 C35 C36 C39 178.67(18)
C11 C10 O2 C40 19.3(3)
C9 C10 O2 C40 -161.50(15)
C10 O2 C40 C41 87.77(19)
C10 O2 C40 C45 -98.06(18)
C45 C40 C41 C42 0.8(2)
O2 C40 C41 C42 174.66(14)
C45 C40 C41 C46 -177.63(17)
O2 C40 C41 C46 -3.8(2)
C40 C41 C42 C43 -0.6(3)
C46 C41 C42 C43 177.80(17)
C41 C42 C43 C44 -0.1(3)
C41 C42 C43 C47 -179.60(17)
C42 C43 C44 C45 0.7(3)
C47 C43 C44 C45 -179.78(17)
C41 C40 C45 C44 -0.2(2)
O2 C40 C45 C44 -174.04(14)
C41 C40 C45 C48 179.25(16)
O2 C40 C45 C48 5.4(2)
C43 C44 C45 C40 -0.6(2)
C43 C44 C45 C48 179.98(17)
C49 C50 C51 C52 178.15(15)
C50 C51 C52 C53 -178.74(14)
C51 C52 C53 C54 177.37(14)
C52 C53 C54 C55 -177.55(15)
C53 C54 C55 C56 176.76(17)

loop_
_cod_related_entry_id
_cod_related_entry_database
_cod_related_entry_code
1 ChemSpider 30660631
